data_1561685
loop_
_publ_author_name
'Yu, Xianglin'
'Toh, Yong Siang'
'Zhao, Jun'
'Nie, Lina'
'Ye, Kaiqi'
'Wang, Yue'
'Li, Dongsheng'
'Zhang, Qichun'

_publ_section_title
;
 Surfactant-thermal method to prepare two new cobalt metal-organic
 frameworks
;
_journal_name_full 'Journal of Solid State Chemistry'
_journal_page_first 14
_journal_page_last 18
_journal_paper_doi 10.1016/j.jssc.2015.08.048
_journal_volume 232
_journal_year 2015
_chemical_formula_sum 'C27 H11 Co3 O18'
_chemical_formula_weight 800.15
_space_group_crystal_system monoclinic
_space_group_IT_number 13
_space_group_name_Hall '-P 2yc'
_space_group_name_H-M_alt 'P 1 2/c 1'
_atom_sites_solution_hydrogens mixed
_cell_angle_alpha 90
_cell_angle_beta 110.0934(11)
_cell_angle_gamma 90
_cell_formula_units_Z 2
_cell_length_a 9.5837(3)
_cell_length_b 12.6430(3)
_cell_length_c 13.9294(4)
_cell_measurement_reflns_used 9783
_cell_measurement_temperature 103(2)
_cell_measurement_theta_max 28.09
_cell_measurement_theta_min 2.78
_cell_volume 1585.05(8)
_computing_cell_refinement 'Bruker SAINT'
_computing_data_collection 'Bruker APEX2'
_computing_data_reduction 'Bruker SAINT'
_computing_molecular_graphics 'Bruker SHELXTL'
_computing_publication_material 'Bruker SHELXTL'
_computing_structure_refinement 'SHELXL-2014/6 (Sheldrick, 2014)'
_computing_structure_solution 'SHELXS-97 (Sheldrick 2008)'
_diffrn_ambient_temperature 103(2)
_diffrn_measured_fraction_theta_full 0.998
_diffrn_measured_fraction_theta_max 0.996
_diffrn_measurement_device_type 'Bruker APEX-II CCD'
_diffrn_measurement_method '\f and \w scans'
_diffrn_radiation_type MoK\a
_diffrn_radiation_wavelength 0.71073
_diffrn_reflns_av_R_equivalents 0.0415
_diffrn_reflns_av_unetI/netI 0.0271
_diffrn_reflns_Laue_measured_fraction_full 0.998
_diffrn_reflns_Laue_measured_fraction_max 0.996
_diffrn_reflns_limit_h_max 9
_diffrn_reflns_limit_h_min -12
_diffrn_reflns_limit_k_max 15
_diffrn_reflns_limit_k_min -16
_diffrn_reflns_limit_l_max 18
_diffrn_reflns_limit_l_min -18
_diffrn_reflns_number 28349
_diffrn_reflns_point_group_measured_fraction_full 0.998
_diffrn_reflns_point_group_measured_fraction_max 0.996
_diffrn_reflns_theta_full 25.242
_diffrn_reflns_theta_max 28.335
_diffrn_reflns_theta_min 3.114
_exptl_absorpt_coefficient_mu 1.632
_exptl_absorpt_correction_T_max 0.7457
_exptl_absorpt_correction_T_min 0.6539
_exptl_absorpt_correction_type multi-scan
_exptl_absorpt_process_details sadabs
_exptl_crystal_colour red
_exptl_crystal_density_diffrn 1.677
_exptl_crystal_description plate
_exptl_crystal_F_000 796
_exptl_crystal_size_max 0.26
_exptl_crystal_size_mid 0.20
_exptl_crystal_size_min 0.06
_refine_diff_density_max 0.562
_refine_diff_density_min -0.392
_refine_diff_density_rms 0.092
_refine_ls_extinction_coef .
_refine_ls_extinction_method none
_refine_ls_goodness_of_fit_ref 1.150
_refine_ls_hydrogen_treatment constr
_refine_ls_matrix_type full
_refine_ls_number_parameters 248
_refine_ls_number_reflns 3937
_refine_ls_number_restraints 124
_refine_ls_restrained_S_all 1.138
_refine_ls_R_factor_all 0.0378
_refine_ls_R_factor_gt 0.0321
_refine_ls_shift/su_max 0.001
_refine_ls_shift/su_mean 0.000
_refine_ls_structure_factor_coef Fsqd
_refine_ls_weighting_details 'w=1/[\s^2^(Fo^2^)+(0.0296P)^2^+3.1276P] where P=(Fo^2^+2Fc^2^)/3'
_refine_ls_weighting_scheme calc
_refine_ls_wR_factor_gt 0.0850
_refine_ls_wR_factor_ref 0.0872
_reflns_Friedel_coverage 0.000
_reflns_Friedel_fraction_full .
_reflns_Friedel_fraction_max .
_reflns_number_gt 3488
_reflns_number_total 3937
_reflns_threshold_expression 'I > 2\s(I)'
_cod_data_source_file mmc3.cif
_cod_data_source_block ntu-z34
_cod_original_sg_symbol_H-M 'P 2/c'
_cod_database_code 1561685
_shelx_space_group_comment
; 
The symmetry employed for this shelxl refinement is uniquely defined 
by the following loop, which should always be used as a source of 
symmetry information in preference to the above space-group names. 
They are only intended as comments. 
;
_shelxl_version_number 2014/6

loop_
_space_group_symop_operation_xyz
'x, y, z'
'-x, y, -z+1/2'
'-x, -y, -z'
'x, -y, z-1/2'

loop_
_atom_site_label
_atom_site_type_symbol
_atom_site_fract_x
_atom_site_fract_y
_atom_site_fract_z
_atom_site_U_iso_or_equiv
_atom_site_adp_type
_atom_site_occupancy
_atom_site_site_symmetry_order
_atom_site_calc_flag
_atom_site_refinement_flags_posn
_atom_site_refinement_flags_adp
_atom_site_refinement_flags_occupancy
_atom_site_disorder_assembly
_atom_site_disorder_group
C1 C 0.6961(3) 0.89905(19) 0.87428(18) 0.0096(4) Uani 1 1 d . . . . .
C2 C 0.8370(3) 0.9452(2) 0.86749(18) 0.0099(4) Uani 1 1 d . . . . .
C3 C 0.8496(3) 1.0553(2) 0.87222(18) 0.0119(5) Uani 1 1 d . . . . .
H3 H 0.7687 1.0972 0.8748 0.014 Uiso 1 1 calc R U . . .
C4 C 0.9800(3) 1.1036(2) 0.87320(19) 0.0130(5) Uani 1 1 d D . . . .
C5 C 1.1002(3) 1.0425(2) 0.87096(18) 0.0111(5) Uani 1 1 d . . . . .
H5 H 1.1894 1.0755 0.8714 0.013 Uiso 1 1 calc R U . . .
C6 C 1.0882(2) 0.93279(19) 0.86816(17) 0.0088(4) Uani 1 1 d . . . . .
C7 C 0.9559(3) 0.88379(19) 0.86552(18) 0.0096(4) Uani 1 1 d . . . . .
H7 H 0.9477 0.8089 0.8624 0.012 Uiso 1 1 calc R U . . .
C8 C 1.2167(3) 0.86944(19) 0.86290(17) 0.0094(4) Uani 1 1 d . . . . .
C9 C 0.5151(3) 0.77298(19) 1.07500(18) 0.0099(4) Uani 1 1 d . . . . .
C10 C 0.5107(3) 0.70944(18) 1.16579(18) 0.0090(4) Uani 1 1 d . . . . .
C11 C 0.5000 0.7638(3) 1.2500 0.0092(6) Uani 1 2 d S T P . .
H11 H 0.5000 0.8389 1.2500 0.011 Uiso 1 2 calc R U P . .
C12 C 0.5000 0.4255(3) 1.2500 0.0097(6) Uani 1 2 d S T P . .
C13 C 0.5000 0.5443(3) 1.2500 0.0101(6) Uani 1 2 d S T P . .
C14 C 0.5129(3) 0.59974(19) 1.16643(18) 0.0103(4) Uani 1 1 d . . . . .
H14 H 0.5232 0.5622 1.1102 0.012 Uiso 1 1 calc R U . . .
Co1 Co 0.43542(3) 0.77487(2) 0.84285(2) 0.00718(9) Uani 1 1 d . . . . .
Co2 Co 0.5000 1.0000 1.0000 0.00558(10) Uani 1 2 d S . P . .
O1 O 0.63745(19) 0.81584(14) 0.82347(13) 0.0106(3) Uani 1 1 d . . . . .
O2 O 0.6447(2) 0.94597(16) 0.93251(14) 0.0167(4) Uani 1 1 d . . . . .
O3 O 1.20358(19) 0.77299(14) 0.84136(14) 0.0136(4) Uani 1 1 d . . . . .
O4 O 1.34002(18) 0.91555(13) 0.87522(13) 0.0099(3) Uani 1 1 d . . . . .
O5 O 0.4713(2) 1.12925(14) 0.91151(13) 0.0163(4) Uani 1 1 d . . . . .
O6 O 0.5015(2) 0.72376(14) 0.99333(13) 0.0138(4) Uani 1 1 d . . . . .
O7 O 0.4486(2) 0.62014(13) 0.81104(13) 0.0126(4) Uani 1 1 d . . . . .
C15 C 1.0016(16) 1.2193(8) 0.8882(19) 0.019(2) Uani 0.52(3) 1 d D U P A 1
O8 O 0.9105(13) 1.2737(6) 0.9123(11) 0.0236(19) Uani 0.52(3) 1 d D U P A 1
O9 O 1.1282(15) 1.2516(14) 0.8902(14) 0.033(3) Uani 0.52(3) 1 d D U P A 1
H1O H 1.1319 1.3083 0.8526 0.050 Uiso 0.52(3) 1 d R U P A 1
C15A C 0.988(2) 1.2226(8) 0.877(2) 0.024(3) Uani 0.48(3) 1 d D U P A 2
O8A O 0.8725(16) 1.2736(8) 0.8730(16) 0.037(2) Uani 0.48(3) 1 d D U P A 2
O9A O 1.1049(16) 1.2669(14) 0.8714(14) 0.028(2) Uani 0.48(3) 1 d D U P A 2
H2O H 1.1528 1.3139 0.9184 0.042 Uiso 0.48(3) 1 d R U P A 2

loop_
_atom_site_aniso_label
_atom_site_aniso_U_11
_atom_site_aniso_U_22
_atom_site_aniso_U_33
_atom_site_aniso_U_23
_atom_site_aniso_U_13
_atom_site_aniso_U_12
C1 0.0076(10) 0.0132(11) 0.0083(11) 0.0025(9) 0.0032(8) 0.0020(8)
C2 0.0068(10) 0.0157(12) 0.0075(10) -0.0028(9) 0.0026(8) -0.0020(9)
C3 0.0090(11) 0.0145(12) 0.0122(11) -0.0037(9) 0.0035(9) 0.0019(9)
C4 0.0128(11) 0.0125(12) 0.0130(12) -0.0037(9) 0.0036(9) -0.0003(9)
C5 0.0076(11) 0.0167(12) 0.0086(11) -0.0020(9) 0.0021(8) -0.0021(9)
C6 0.0061(10) 0.0133(11) 0.0070(10) -0.0008(8) 0.0021(8) 0.0009(8)
C7 0.0092(11) 0.0114(11) 0.0081(11) -0.0021(9) 0.0026(9) -0.0012(8)
C8 0.0089(11) 0.0135(11) 0.0065(10) -0.0005(9) 0.0035(8) 0.0007(9)
C9 0.0109(11) 0.0102(11) 0.0089(11) 0.0015(9) 0.0037(9) 0.0006(9)
C10 0.0109(11) 0.0087(11) 0.0078(11) 0.0014(8) 0.0037(9) -0.0010(8)
C11 0.0110(15) 0.0055(14) 0.0110(15) 0.000 0.0037(12) 0.000
C12 0.0132(16) 0.0075(15) 0.0081(15) 0.000 0.0033(12) 0.000
C13 0.0151(16) 0.0064(15) 0.0090(15) 0.000 0.0042(13) 0.000
C14 0.0147(11) 0.0094(11) 0.0077(11) -0.0011(9) 0.0049(9) 0.0000(9)
Co1 0.00938(16) 0.00582(15) 0.00841(16) -0.00053(11) 0.00568(12) -0.00024(11)
Co2 0.0067(2) 0.0045(2) 0.0070(2) 0.00007(16) 0.00407(16) -0.00005(15)
O1 0.0094(8) 0.0126(8) 0.0103(8) 0.0005(7) 0.0039(6) -0.0019(6)
O2 0.0109(8) 0.0262(10) 0.0162(9) -0.0070(8) 0.0087(7) -0.0006(7)
O3 0.0099(8) 0.0132(9) 0.0190(9) -0.0051(7) 0.0066(7) -0.0016(7)
O4 0.0063(8) 0.0130(8) 0.0109(8) -0.0019(6) 0.0037(6) -0.0005(6)
O5 0.0337(11) 0.0067(8) 0.0092(8) 0.0014(7) 0.0084(8) -0.0019(7)
O6 0.0259(10) 0.0087(8) 0.0088(8) 0.0003(7) 0.0085(7) 0.0011(7)
O7 0.0226(10) 0.0068(8) 0.0123(8) -0.0008(6) 0.0109(7) 0.0005(7)
C15 0.012(3) 0.016(3) 0.027(5) -0.006(3) 0.004(3) 0.004(2)
O8 0.020(3) 0.015(2) 0.035(4) -0.012(3) 0.008(3) 0.002(2)
O9 0.023(3) 0.018(5) 0.056(7) -0.004(4) 0.010(4) -0.002(3)
C15A 0.017(4) 0.015(3) 0.038(6) -0.007(3) 0.009(4) -0.007(3)
O8A 0.032(4) 0.022(3) 0.056(7) -0.014(4) 0.015(4) 0.001(3)
O9A 0.023(4) 0.015(4) 0.045(5) 0.007(3) 0.009(4) -0.009(3)

loop_
_atom_type_symbol
_atom_type_description
_atom_type_scat_dispersion_real
_atom_type_scat_dispersion_imag
_atom_type_scat_source
C C 0.0033 0.0016 'International Tables Vol C Tables 4.2.6.8 and 6.1.1.4'
H H 0.0000 0.0000 'International Tables Vol C Tables 4.2.6.8 and 6.1.1.4'
O O 0.0106 0.0060 'International Tables Vol C Tables 4.2.6.8 and 6.1.1.4'
Co Co 0.3494 0.9721 'International Tables Vol C Tables 4.2.6.8 and 6.1.1.4'

loop_
_geom_angle_atom_site_label_1
_geom_angle_atom_site_label_2
_geom_angle_atom_site_label_3
_geom_angle
_geom_angle_site_symmetry_1
_geom_angle_site_symmetry_3
O2 C1 O1 123.8(2) . .
O2 C1 C2 115.1(2) . .
O1 C1 C2 121.0(2) . .
C7 C2 C3 120.0(2) . .
C7 C2 C1 123.1(2) . .
C3 C2 C1 116.6(2) . .
C4 C3 C2 120.1(2) . .
C3 C4 C5 120.3(2) . .
C3 C4 C15 121.1(5) . .
C5 C4 C15 118.2(5) . .
C3 C4 C15A 118.3(6) . .
C5 C4 C15A 121.4(6) . .
C6 C5 C4 119.4(2) . .
C5 C6 C7 120.5(2) . .
C5 C6 C8 118.4(2) . .
C7 C6 C8 121.1(2) . .
C2 C7 C6 119.6(2) . .
O3 C8 O4 119.3(2) . .
O3 C8 C6 121.2(2) . .
O4 C8 C6 119.4(2) . .
O3 C8 Co1 61.86(12) . 1_655
O4 C8 Co1 57.46(12) . 1_655
C6 C8 Co1 174.87(17) . 1_655
O5 C9 O6 126.5(2) 3_677 .
O5 C9 C10 115.6(2) 3_677 .
O6 C9 C10 117.9(2) . .
C14 C10 C11 119.5(2) . .
C14 C10 C9 122.2(2) . .
C11 C10 C9 118.3(2) . .
C10 C11 C10 120.9(3) 2_657 .
O7 C12 O7 125.5(3) 3_667 4_566
O7 C12 C13 117.26(15) 3_667 .
O7 C12 C13 117.26(15) 4_566 .
C14 C13 C14 120.0(3) 2_657 .
C14 C13 C12 120.02(15) 2_657 .
C14 C13 C12 120.02(15) . .
C10 C14 C13 120.0(2) . .
O7 Co1 O6 84.23(7) . .
O7 Co1 O1 94.61(7) . .
O6 Co1 O1 103.35(7) . .
O7 Co1 O4 157.58(7) . 1_455
O6 Co1 O4 92.91(7) . 1_455
O1 Co1 O4 107.66(7) . 1_455
O7 Co1 O3 97.23(7) . 1_455
O6 Co1 O3 87.89(7) . 1_455
O1 Co1 O3 164.44(7) . 1_455
O4 Co1 O3 60.40(6) 1_455 1_455
O7 Co1 O1 91.03(7) . 2_656
O6 Co1 O1 175.23(7) . 2_656
O1 Co1 O1 77.55(7) . 2_656
O4 Co1 O1 91.26(6) 1_455 2_656
O3 Co1 O1 92.15(7) 1_455 2_656
O7 Co1 C8 127.11(8) . 1_455
O6 Co1 C8 90.73(7) . 1_455
O1 Co1 C8 137.34(8) . 1_455
O4 Co1 C8 30.51(7) 1_455 1_455
O3 Co1 C8 29.89(7) 1_455 1_455
O1 Co1 C8 91.68(7) 2_656 1_455
O5 Co2 O5 180.00(6) . 3_677
O5 Co2 O2 92.23(8) . 3_677
O5 Co2 O2 87.77(8) 3_677 3_677
O5 Co2 O2 87.77(8) . .
O5 Co2 O2 92.23(8) 3_677 .
O2 Co2 O2 180.0 3_677 .
O5 Co2 O4 89.93(7) . 1_455
O5 Co2 O4 90.07(7) 3_677 1_455
O2 Co2 O4 97.41(7) 3_677 1_455
O2 Co2 O4 82.59(7) . 1_455
O5 Co2 O4 90.07(7) . 3_777
O5 Co2 O4 89.93(7) 3_677 3_777
O2 Co2 O4 82.59(7) 3_677 3_777
O2 Co2 O4 97.41(7) . 3_777
O4 Co2 O4 180.0 1_455 3_777
C1 O1 Co1 112.21(15) . .
C1 O1 Co1 132.96(15) . 2_656
Co1 O1 Co1 95.85(7) . 2_656
C1 O2 Co2 161.77(18) . .
C8 O3 Co1 88.26(14) . 1_655
C8 O4 Co1 92.03(14) . 1_655
C8 O4 Co2 134.58(15) . 1_655
Co1 O4 Co2 110.30(7) 1_655 1_655
C9 O5 Co2 136.64(16) 3_677 .
C9 O6 Co1 131.14(16) . .
C12 O7 Co1 131.33(18) 3_667 .
O8 C15 O9 124.7(11) . .
O8 C15 C4 120.5(10) . .
O9 C15 C4 113.9(11) . .
O8A C15A O9A 123.1(12) . .
O8A C15A C4 118.3(10) . .
O9A C15A C4 118.1(12) . .

loop_
_geom_bond_atom_site_label_1
_geom_bond_atom_site_label_2
_geom_bond_distance
_geom_bond_site_symmetry_2
C1 O2 1.236(3) .
C1 O1 1.285(3) .
C1 C2 1.503(3) .
C2 C7 1.387(3) .
C2 C3 1.398(3) .
C3 C4 1.387(3) .
C4 C5 1.396(3) .
C4 C15 1.482(10) .
C4 C15A 1.506(10) .
C5 C6 1.391(4) .
C6 C7 1.400(3) .
C6 C8 1.492(3) .
C8 O3 1.252(3) .
C8 O4 1.275(3) .
C8 Co1 2.511(2) 1_655
C9 O5 1.250(3) 3_677
C9 O6 1.264(3) .
C9 C10 1.511(3) .
C10 C14 1.387(3) .
C10 C11 1.393(3) .
C11 C10 1.393(3) 2_657
C12 O7 1.259(2) 3_667
C12 O7 1.259(2) 4_566
C12 C13 1.503(5) .
C13 C14 1.400(3) 2_657
C13 C14 1.400(3) .
Co1 O7 2.0192(17) .
Co1 O6 2.0737(18) .
Co1 O1 2.1094(17) .
Co1 O4 2.1180(17) 1_455
Co1 O3 2.2149(17) 1_455
Co1 O1 2.2387(17) 2_656
Co1 C8 2.511(2) 1_455
Co2 O5 2.0081(17) .
Co2 O5 2.0081(17) 3_677
Co2 O2 2.0421(17) 3_677
Co2 O2 2.0421(17) .
Co2 O4 2.1635(17) 1_455
Co2 O4 2.1635(17) 3_777
O1 Co1 2.2387(17) 2_656
O3 Co1 2.2149(17) 1_655
O4 Co1 2.1180(17) 1_655
O4 Co2 2.1635(17) 1_655
O5 C9 1.250(3) 3_677
O7 C12 1.259(2) 3_667
C15 O8 1.245(10) .
C15 O9 1.272(10) .
C15A O8A 1.266(11) .
C15A O9A 1.278(10) .
